data_4338297
loop_
_publ_author_name
'Li, Henan'
'Baikie, Tom'
'Pramana, Stevin S.'
'Shin, J. Felix'
'Keenan, Philip J.'
'Slater, Peter R.'
'Brink, Frank'
'Hester, James'
'An, Tao'
'White, Tim J.'

_publ_section_title
;
 Hydrothermal synthesis, structure investigation, and oxide ion
 conductivity of mixed si/ge-based apatite-type phases.
;
_journal_issue 10
_journal_name_full 'Inorganic chemistry'
_journal_page_first 4803
_journal_page_last 4812
_journal_paper_doi 10.1021/ic402370e
_journal_volume 53
_journal_year 2014
_chemical_formula_sum 'Ge1.303 H0.438 La8.403 Na1.307 O25.583 Si4.697'
_chemical_formula_weight 1833.5
_chemical_name_systematic ' ?'
_space_group_IT_number 176
_symmetry_cell_setting hexagonal
_symmetry_Int_Tables_number 176
_symmetry_space_group_name_Hall '-P 6c'
_symmetry_space_group_name_H-M 'P 63/m'
_cell_angle_alpha 90
_cell_angle_beta 90
_cell_angle_gamma 120
_cell_formula_units_Z 1
_cell_length_a 9.7912(3)
_cell_length_b 9.7912(3)
_cell_length_c 7.2058(2)
_cell_measurement_temperature 293
_cell_volume 598.25(3)
_diffrn_ambient_temperature 293
_diffrn_detector '128 linear position sensitive detectors'
_diffrn_measurement_device Echidna
_diffrn_measurement_device_type local
_diffrn_radiation_monochromator 'Ge 335'
_diffrn_radiation_probe neutron
_diffrn_radiation_type Neutron
_diffrn_radiation_wavelength 1.622
_diffrn_source_type 'Echidna (high resolution powder diffractometer) beamline'
_exptl_absorpt_coefficient_mu 0.012
_exptl_crystal_density_diffrn 5.0875
_exptl_crystal_density_method 'not measured'
_exptl_crystal_F_000 806
_pd_char_colour white
_pd_instr_location ' ?'
_pd_meas_2theta_range_max 163.950
_pd_meas_2theta_range_min 5.251
_pd_meas_number_of_points 3175
_pd_meas_scan_method fixed
_pd_proc_2theta_range_max 163.95
_pd_proc_2theta_range_min 5.251
_pd_proc_info_excluded_regions '4 to 10 degrees unreliable due to background'
_pd_proc_ls_background_function '5 Chebyshev polynoms'
_pd_proc_ls_pref_orient_corr none
_pd_proc_ls_profile_function Pseudo-Voigt
_pd_proc_ls_prof_R_factor 0.0279
_pd_proc_ls_prof_wR_expected 0.0209
_pd_proc_ls_prof_wR_factor 0.0351
_pd_proc_wavelength 1.622
_pd_spec_mounting 'vanadium can'
_pd_spec_mount_mode transmission
_pd_spec_shape cylinder
_refine_ls_goodness_of_fit_all 1.68
_refine_ls_hydrogen_treatment mixed
_refine_ls_matrix_type full
_refine_ls_number_constraints 0
_refine_ls_number_parameters 51
_refine_ls_number_restraints 0
_refine_ls_R_factor_all 0.0390
_refine_ls_shift/su_max 0.0306
_refine_ls_shift/su_mean 0.0069
_refine_ls_weighting_scheme sigma
_cod_data_source_file ic402370e_si_002.cif
_cod_data_source_block IV
_cod_depositor_comments 'Adding full bibliography for 4338294--4338300.cif.'
_cod_original_cell_volume 598.26(3)
_cod_database_code 4338297

loop_
_symmetry_equiv_pos_site_id
_symmetry_equiv_pos_as_xyz
1 x,y,z
2 -y,x-y,z
3 -x+y,-x,z
4 -x,-y,z+1/2
5 y,-x+y,z+1/2
6 x-y,x,z+1/2
7 -x,-y,-z
8 y,-x+y,-z
9 x-y,x,-z
10 x,y,-z+1/2
11 -y,x-y,-z+1/2
12 -x+y,-x,-z+1/2

loop_
_atom_site_label
_atom_site_type_symbol
_atom_site_fract_x
_atom_site_fract_y
_atom_site_fract_z
_atom_site_adp_type
_atom_site_U_iso_or_equiv
_atom_site_symmetry_multiplicity
_atom_site_occupancy
_atom_site_calc_flag
La1 La 0.2372(4) -0.0092(4) 0.25 Uani 0.0216(13) 6 0.899(12) d
Na1 Na 0.2372(4) -0.0092(4) 0.25 Uani 0.0216(13) 6 0.101(12) d
La2 La 0.333333 0.666667 0.4993(6) Uani 0.0154(11) 4 0.753(10) d
Na2 Na 0.333333 0.666667 0.4993(6) Uani 0.0154(11) 4 0.175(13) d
Si1 Si 0.4033(5) 0.3729(5) 0.25 Uani 0.0146(19) 6 0.783(14) d
Ge1 Ge 0.4033(5) 0.3729(5) 0.25 Uani 0.0146(19) 6 0.217(14) d
O1 O 0.3210(5) 0.4859(5) 0.25 Uani 0.034(3) 6 1 d
O2 O 0.5982(5) 0.4713(5) 0.25 Uani 0.032(2) 6 1 d
O3 O 0.3475(4) 0.2566(4) 0.0694(4) Uani 0.0441(19) 12 1 d
O4 O 0 0 0.1873(13) Uani 0.023(4) 4 0.396(10) d
H H 0 0 0.03155(6) Uiso 0.02 4 0.109(10) d

loop_
_atom_site_aniso_label
_atom_site_aniso_type_symbol
_atom_site_aniso_U_11
_atom_site_aniso_U_22
_atom_site_aniso_U_33
_atom_site_aniso_U_12
_atom_site_aniso_U_13
_atom_site_aniso_U_23
La1 La 0.0268(16) 0.0267(17) 0.0118(12) 0.0138(13) 0 0
Na1 Na 0.0268(16) 0.0267(17) 0.0118(12) 0.0138(13) 0 0
La2 La 0.0150(13) 0.0150(13) 0.0163(19) 0.0075(7) 0 0
Na2 Na 0.0150(13) 0.0150(13) 0.0163(19) 0.0075(7) 0 0
Si1 Si 0.024(2) 0.010(2) 0.012(2) 0.0090(19) 0 0
Ge1 Ge 0.024(2) 0.010(2) 0.012(2) 0.0090(19) 0 0
O1 O 0.062(3) 0.046(3) 0.019(3) 0.046(3) 0 0
O2 O 0.036(3) 0.027(2) 0.030(3) 0.015(2) 0 0
O3 O 0.085(3) 0.040(2) 0.0207(13) 0.041(2) -0.0230(13) -0.0001(12)
O4 O 0.011(3) 0.011(3) 0.046(8) 0.0054(17) 0 0

loop_
_geom_angle_atom_site_label_1
_geom_angle_atom_site_label_2
_geom_angle_atom_site_label_3
_geom_angle_site_symmetry_1
_geom_angle_site_symmetry_3
_geom_angle
Ge1 La1 O2 . 2_655 66.501(2)
Ge1 La1 O3 . 5_555 107.2839(9)
Ge1 La1 O3 . 8_555 107.2839(9)
Ge1 La1 O4 . . 83.927(3)
Ge1 La1 O4 . 10_555 83.927(3)
O2 La1 O3 2_655 5_555 85.3834(9)
O2 La1 O3 2_655 8_555 85.3834(9)
O2 La1 O4 2_655 . 148.5849(18)
O2 La1 O4 2_655 10_555 148.5849(18)
O3 La1 O3 5_555 8_555 136.8297(16)
O3 La1 O4 5_555 . 114.6729(7)
O3 La1 O4 5_555 10_555 93.9664(9)
O3 La1 O4 8_555 . 93.9664(9)
O3 La1 O4 8_555 10_555 114.6729(7)
O4 La1 O4 . 10_555 21.5864(9)
Ge1 Na1 O4 . . 83.927(3)
Ge1 Na1 O4 . 10_555 83.927(3)
O4 Na1 O4 . 10_555 21.5864(9)
La2 La2 O1 10_555 . 43.6427(14)
La2 La2 O1 10_555 2_665 43.6426(17)
La2 La2 O1 10_555 3_565 43.6425(13)
La2 La2 O2 10_555 4_665 135.3743(11)
La2 La2 O2 10_555 5_565 135.3744(17)
La2 La2 O2 10_555 6_555 135.3744(15)
La2 La2 O1 10_556 . 136.3573(14)
La2 La2 O1 10_556 2_665 136.3574(17)
La2 La2 O1 10_556 3_565 136.3575(13)
La2 La2 O2 10_556 4_665 44.6257(11)
La2 La2 O2 10_556 5_565 44.6256(17)
La2 La2 O2 10_556 6_555 44.6256(15)
Na2 La2 O1 10_555 . 43.6427(14)
Na2 La2 O1 10_555 2_665 43.6426(17)
Na2 La2 O1 10_555 3_565 43.6425(13)
Na2 La2 O2 10_555 4_665 135.3743(11)
Na2 La2 O2 10_555 5_565 135.3744(17)
Na2 La2 O2 10_555 6_555 135.3744(15)
Na2 La2 O1 10_556 . 136.3573(14)
Na2 La2 O1 10_556 2_665 136.3574(17)
Na2 La2 O1 10_556 3_565 136.3575(13)
Na2 La2 O2 10_556 4_665 44.6257(11)
Na2 La2 O2 10_556 5_565 44.6256(17)
Na2 La2 O2 10_556 6_555 44.6256(15)
O1 La2 O1 . 2_665 73.410(3)
O1 La2 O1 . 3_565 73.4098(16)
O1 La2 O2 . 4_665 93.845(2)
O1 La2 O2 . 5_565 154.1001(13)
O1 La2 O2 . 6_555 125.345(2)
O1 La2 O1 2_665 3_565 73.410(3)
O1 La2 O2 2_665 4_665 125.344(2)
O1 La2 O2 2_665 5_565 93.845(3)
O1 La2 O2 2_665 6_555 154.1006(11)
O1 La2 O2 3_565 4_665 154.1003(14)
O1 La2 O2 3_565 5_565 125.3447(17)
O1 La2 O2 3_565 6_555 93.845(3)
O2 La2 O2 4_665 5_565 74.942(3)
O2 La2 O2 4_665 6_555 74.942(2)
O2 La2 O2 5_565 6_555 74.942(3)
O1 Si1 O2 . . 114.470(3)
O1 Si1 O3 . . 111.0705(17)
O1 Si1 O3 . 10_555 111.0705(17)
O2 Si1 O3 . . 107.0245(17)
O2 Si1 O3 . 10_555 107.0245(17)
O3 Si1 O3 . 10_555 105.693(3)
La1 Ge1 O1 . . 129.496(2)
La1 Ge1 O2 . . 116.033(2)
La1 Ge1 O3 . . 52.9046(15)
La1 Ge1 O3 . 10_555 52.9046(15)
Na1 Ge1 O1 . . 129.496(2)
Na1 Ge1 O2 . . 116.033(2)
Na1 Ge1 O3 . . 52.9046(15)
Na1 Ge1 O3 . 10_555 52.9046(15)
O1 Ge1 O2 . . 114.470(3)
O1 Ge1 O3 . . 111.0705(17)
O1 Ge1 O3 . 10_555 111.0705(17)
O2 Ge1 O3 . . 107.0245(17)
O2 Ge1 O3 . 10_555 107.0245(17)
O3 Ge1 O3 . 10_555 105.693(3)
La2 O1 La2 . 10_555 92.715(3)
La2 O1 Si1 . . 127.4234(13)
La2 O1 Ge1 . . 127.4234(13)
La2 O1 Si1 10_555 . 127.4234(13)
La2 O1 Ge1 10_555 . 127.4234(13)
La1 O2 La2 3_665 4_664 116.1215(18)
La1 O2 La2 3_665 7_666 116.1215(18)
La1 O2 Si1 3_665 . 122.534(2)
La1 O2 Ge1 3_665 . 122.534(2)
La2 O2 La2 4_664 7_666 90.749(2)
La2 O2 Si1 4_664 . 102.9851(18)
La2 O2 Ge1 4_664 . 102.9851(18)
La2 O2 Si1 7_666 . 102.9851(18)
La2 O2 Ge1 7_666 . 102.9851(18)
La1 O3 Si1 6_554 . 140.9205(13)
La1 O3 Ge1 6_554 . 140.9205(13)
La1 O4 La1 . 2_555 116.5769(19)
La1 O4 La1 . 3_555 116.577(3)
La1 O4 Na1 . 2_555 116.5769(19)
La1 O4 Na1 . 3_555 116.577(3)
La1 O4 O4 . 10_555 79.2068(5)
La1 O4 La1 2_555 3_555 116.577(3)
La1 O4 Na1 2_555 . 116.5769(19)
La1 O4 Na1 2_555 3_555 116.577(3)
La1 O4 O4 2_555 10_555 79.2068(5)
La1 O4 Na1 3_555 . 116.577(3)
La1 O4 Na1 3_555 2_555 116.577(3)
La1 O4 O4 3_555 10_555 79.2068(6)
Na1 O4 Na1 . 2_555 116.5769(19)
Na1 O4 Na1 . 3_555 116.577(3)
Na1 O4 O4 . 10_555 79.2068(5)
Na1 O4 Na1 2_555 3_555 116.577(3)
Na1 O4 O4 2_555 10_555 79.2068(5)
Na1 O4 O4 3_555 10_555 79.2068(6)

loop_
_geom_bond_atom_site_label_1
_geom_bond_atom_site_label_2
_geom_bond_site_symmetry_2
_geom_bond_distance
La1 Ge1 . 3.2486(3)
La1 O2 2_655 2.4734(2)
La1 O3 5_555 2.47508(14)
La1 O3 8_555 2.47508(14)
La1 O4 . 2.41085(15)
La1 O4 10_555 2.41085(15)
Na1 Ge1 . 3.2486(3)
Na1 O4 . 2.41085(15)
Na1 O4 10_555 2.41085(15)
La2 O1 . 2.48189(12)
La2 O1 2_665 2.48189(14)
La2 O1 3_565 2.48188(11)
La2 O2 4_665 2.53856(10)
La2 O2 5_565 2.53855(15)
La2 O2 6_555 2.53855(14)
Si1 O1 . 1.66252(6)
Si1 O2 . 1.65278(15)
Si1 O3 . 1.63264(9)
Si1 O3 10_555 1.63264(9)
Ge1 O1 . 1.66252(6)
Ge1 O2 . 1.65278(15)
Ge1 O3 . 1.63264(9)
Ge1 O3 10_555 1.63264(9)
O4 O4 10_555 0.90294(6)
H H 7_555 0.45467(3)

loop_
_geom_hbond_atom_site_label_D
_geom_hbond_atom_site_label_H
_geom_hbond_atom_site_label_A
_geom_hbond_site_symmetry_A
_geom_hbond_distance_DH
_geom_hbond_distance_HA
_geom_hbond_distance_DA
O4 H O4 4_554 1.12 2.48 3.6028
O4 H O4 7_555 1.12 1.58 2.6998
